data_2211245
loop_
_publ_author_name
'Bing Jia'
'Zong-Qiu Hu'
'Xiao-Tao Deng'
'Cui-Xia Cheng'
'Shao-Min Shi'

_publ_section_title
;
 Pyridine-2,6-dicarbohydrazide
;
_journal_coeditor_code YM2019
_journal_issue 11
_journal_name_full 'Acta Crystallographica Section E'
_journal_page_first o4902
_journal_page_last o4903
_journal_paper_doi 10.1107/S1600536806041432
_journal_volume 62
_journal_year 2006
_chemical_formula_iupac 'C7 H9 N5 O2'
_chemical_formula_moiety 'C7 H9 N5 O2'
_chemical_formula_sum 'C7 H9 N5 O2'
_chemical_formula_weight 195.19
_chemical_name_systematic
;
pyridine-2,6-dicarbohydrazide
;
_space_group_IT_number 14
_symmetry_cell_setting monoclinic
_symmetry_space_group_name_Hall '-P 2ybc'
_symmetry_space_group_name_H-M 'P 1 21/c 1'
_atom_sites_solution_hydrogens geom
_atom_sites_solution_primary direct
_atom_sites_solution_secondary difmap
_audit_creation_method SHELXL97
_cell_angle_alpha 90.00
_cell_angle_beta 97.972(3)
_cell_angle_gamma 90.00
_cell_formula_units_Z 4
_cell_length_a 3.8590(7)
_cell_length_b 22.669(4)
_cell_length_c 9.9220(17)
_cell_measurement_reflns_used 2080
_cell_measurement_temperature 292(2)
_cell_measurement_theta_max 28.17
_cell_measurement_theta_min 2.26
_cell_volume 859.6(3)
_computing_cell_refinement SMART
_computing_data_collection 'SMART (Bruker, 2001)'
_computing_data_reduction 'SAINT (Bruker, 2001)'
_computing_molecular_graphics 'SHELXTL (Sheldrick, 1997b)'
_computing_publication_material SHELXTL
_computing_structure_refinement 'SHELXL97 (Sheldrick, 1997a)'
_computing_structure_solution 'SHELXS97 (Sheldrick, 1997a)'
_diffrn_ambient_temperature 292(2)
_diffrn_measured_fraction_theta_full 0.989
_diffrn_measured_fraction_theta_max 0.989
_diffrn_measurement_device_type 'Bruker SMART CCD area-detector'
_diffrn_measurement_method '\f and \w'
_diffrn_radiation_monochromator graphite
_diffrn_radiation_source 'fine-focus sealed tube'
_diffrn_radiation_type MoK\a
_diffrn_radiation_wavelength 0.71073
_diffrn_reflns_av_R_equivalents 0.0700
_diffrn_reflns_av_sigmaI/netI 0.0459
_diffrn_reflns_limit_h_max 4
_diffrn_reflns_limit_h_min -4
_diffrn_reflns_limit_k_max 29
_diffrn_reflns_limit_k_min -29
_diffrn_reflns_limit_l_max 12
_diffrn_reflns_limit_l_min -11
_diffrn_reflns_number 6222
_diffrn_reflns_theta_full 27.50
_diffrn_reflns_theta_max 27.50
_diffrn_reflns_theta_min 1.80
_exptl_absorpt_coefficient_mu 0.116
_exptl_absorpt_correction_T_max 0.9772
_exptl_absorpt_correction_T_min 0.9661
_exptl_absorpt_correction_type none
_exptl_absorpt_process_details '(SADABS; Bruker, 2001)'
_exptl_crystal_colour yellow
_exptl_crystal_density_diffrn 1.508
_exptl_crystal_density_method 'not measured'
_exptl_crystal_description prism
_exptl_crystal_F_000 408
_exptl_crystal_size_max 0.30
_exptl_crystal_size_mid 0.20
_exptl_crystal_size_min 0.20
_refine_diff_density_max 0.262
_refine_diff_density_min -0.225
_refine_ls_extinction_method none
_refine_ls_goodness_of_fit_ref 0.973
_refine_ls_hydrogen_treatment mixed
_refine_ls_matrix_type full
_refine_ls_number_parameters 147
_refine_ls_number_reflns 1935
_refine_ls_number_restraints 0
_refine_ls_restrained_S_all 0.973
_refine_ls_R_factor_all 0.0573
_refine_ls_R_factor_gt 0.0447
_refine_ls_shift/su_max 0.001
_refine_ls_shift/su_mean 0.000
_refine_ls_structure_factor_coef Fsqd
_refine_ls_weighting_details 'calc w = 1/[\s^2^(Fo^2^)+(0.0741P)^2^] where P=(Fo^2^+2Fc^2^)/3'
_refine_ls_weighting_scheme calc
_refine_ls_wR_factor_gt 0.1149
_refine_ls_wR_factor_ref 0.1226
_reflns_number_gt 1467
_reflns_number_total 1935
_reflns_threshold_expression I>2\s(I)
_cod_data_source_file ym2019.cif
_cod_data_source_block I
_cod_depositor_comments
;
The following automatic conversions were performed:
'_symmetry_cell_setting' value 'Monoclinic' changed to 'monoclinic'
according to '/home/saulius/struct/CIF-dictionaries/cif_core.dic'
dictionary named 'cif_core.dic' version 2.4.1 from 2010-06-29.

Automatic conversion script
Id: cif_fix_enum 1527 2010-12-29 10:47:43Z saulius 

The following automatic conversions were performed:

'_symmetry_cell_setting' value 'Monoclinic' changed to 'monoclinic'
according to /home/saulius/struct/CIF-dictionaries/cif_core.dic
dictionary named 'cif_core.dic' version 2.4.1 from 2010-06-29.

Automatic conversion script
Id: cif_fix_values 1715 2011-07-08 13:25:40Z adriana 
;
_cod_original_sg_symbol_H-M 'P 21/c'
_cod_database_code 2211245
_cod_database_fobs_code 2211245

loop_
_symmetry_equiv_pos_as_xyz
'x, y, z'
'-x, y+1/2, -z+1/2'
'-x, -y, -z'
'x, -y-1/2, z-1/2'

loop_
_atom_site_type_symbol
_atom_site_label
_atom_site_fract_x
_atom_site_fract_y
_atom_site_fract_z
_atom_site_U_iso_or_equiv
_atom_site_adp_type
_atom_site_calc_flag
_atom_site_refinement_flags
_atom_site_occupancy
C C1 0.2517(4) 0.59951(6) 0.18629(12) 0.0311(3) Uani d . 1
C C2 0.3848(4) 0.57132(6) 0.08089(14) 0.0402(4) Uani d . 1
H H2 0.4642 0.5326 0.0904 0.048 Uiso calc R 1
C C3 0.3973(4) 0.60194(7) -0.03868(15) 0.0417(4) Uani d . 1
H H3 0.4876 0.5843 -0.1110 0.050 Uiso calc R 1
C C4 0.2738(4) 0.65908(6) -0.04918(13) 0.0349(4) Uani d . 1
H H4 0.2821 0.6809 -0.1281 0.042 Uiso calc R 1
C C5 0.1369(4) 0.68329(6) 0.06037(12) 0.0287(3) Uani d . 1
C C6 0.2411(4) 0.56725(6) 0.31854(13) 0.0332(3) Uani d . 1
C C7 -0.0149(4) 0.74440(6) 0.05052(12) 0.0288(3) Uani d . 1
N N1 0.1268(3) 0.65443(4) 0.17757(10) 0.0296(3) Uani d . 1
N N2 0.1234(3) 0.59883(5) 0.41542(11) 0.0365(3) Uani d . 1
N N3 0.1002(5) 0.57671(6) 0.54677(13) 0.0424(4) Uani d . 1
N N4 -0.1411(3) 0.76374(4) 0.15983(10) 0.0320(3) Uani d . 1
N N5 -0.3021(4) 0.81962(5) 0.16513(13) 0.0388(3) Uani d . 1
O O1 0.3384(3) 0.51592(4) 0.33315(11) 0.0497(3) Uani d . 1
O O2 -0.0239(3) 0.77389(4) -0.05464(9) 0.0427(3) Uani d . 1
H H4A -0.118(5) 0.7438(7) 0.2324(18) 0.051 Uiso d . 1
H H2A 0.072(5) 0.6339(8) 0.4062(16) 0.046(5) Uiso d . 1
H H5A -0.141(5) 0.8467(8) 0.1510(18) 0.055 Uiso d . 1
H H5B -0.467(5) 0.8205(8) 0.093(2) 0.055 Uiso d . 1
H H3A 0.293(5) 0.5567(8) 0.5732(17) 0.055 Uiso d . 1
H H3B -0.067(5) 0.5490(9) 0.5370(17) 0.058(6) Uiso d . 1

loop_
_atom_site_aniso_label
_atom_site_aniso_U_11
_atom_site_aniso_U_22
_atom_site_aniso_U_33
_atom_site_aniso_U_12
_atom_site_aniso_U_13
_atom_site_aniso_U_23
C1 0.0383(8) 0.0247(7) 0.0301(7) -0.0017(6) 0.0045(6) -0.0011(5)
C2 0.0533(10) 0.0284(7) 0.0397(9) 0.0063(6) 0.0096(7) -0.0034(5)
C3 0.0526(10) 0.0415(8) 0.0329(8) 0.0048(7) 0.0124(7) -0.0073(6)
C4 0.0452(9) 0.0354(7) 0.0248(7) -0.0021(6) 0.0074(6) 0.0014(5)
C5 0.0366(8) 0.0251(6) 0.0241(7) -0.0054(5) 0.0029(5) -0.0005(5)
C6 0.0411(8) 0.0239(7) 0.0347(8) 0.0022(6) 0.0062(6) 0.0028(5)
C7 0.0391(8) 0.0242(6) 0.0226(6) -0.0066(5) 0.0022(5) 0.0000(5)
N1 0.0401(7) 0.0230(5) 0.0257(6) -0.0019(5) 0.0044(5) 0.0009(4)
N2 0.0588(9) 0.0223(6) 0.0299(7) 0.0047(5) 0.0112(6) 0.0058(4)
N3 0.0661(10) 0.0300(7) 0.0335(7) 0.0077(6) 0.0161(6) 0.0080(5)
N4 0.0492(8) 0.0224(6) 0.0250(6) 0.0017(5) 0.0078(5) 0.0035(4)
N5 0.0529(9) 0.0274(6) 0.0374(7) 0.0059(6) 0.0110(6) 0.0031(5)
O1 0.0760(9) 0.0287(6) 0.0476(7) 0.0159(5) 0.0200(6) 0.0100(4)
O2 0.0780(8) 0.0265(5) 0.0248(5) -0.0007(5) 0.0116(5) 0.0045(4)

loop_
_atom_type_symbol
_atom_type_description
_atom_type_scat_dispersion_real
_atom_type_scat_dispersion_imag
_atom_type_scat_source
C C 0.0033 0.0016 'International Tables Vol C Tables 4.2.6.8 and 6.1.1.4'
H H 0.0000 0.0000 'International Tables Vol C Tables 4.2.6.8 and 6.1.1.4'
N N 0.0061 0.0033 'International Tables Vol C Tables 4.2.6.8 and 6.1.1.4'
O O 0.0106 0.0060 'International Tables Vol C Tables 4.2.6.8 and 6.1.1.4'

loop_
_geom_angle_atom_site_label_1
_geom_angle_atom_site_label_2
_geom_angle_atom_site_label_3
_geom_angle
_geom_angle_publ_flag
N1 C1 C2 123.43(12) ?
N1 C1 C6 117.15(11) ?
C2 C1 C6 119.42(12) ?
C3 C2 C1 118.55(13) ?
C3 C2 H2 120.7 ?
C1 C2 H2 120.7 ?
C4 C3 C2 118.94(12) ?
C4 C3 H3 120.5 ?
C2 C3 H3 120.5 ?
C3 C4 C5 118.56(12) ?
C3 C4 H4 120.7 ?
C5 C4 H4 120.7 ?
N1 C5 C4 123.20(12) ?
N1 C5 C7 116.67(10) ?
C4 C5 C7 120.12(11) ?
O1 C6 N2 123.79(12) ?
O1 C6 C1 121.26(12) ?
N2 C6 C1 114.94(11) ?
O2 C7 N4 122.83(12) ?
O2 C7 C5 121.27(11) ?
N4 C7 C5 115.89(10) ?
C1 N1 C5 117.29(11) ?
C6 N2 N3 123.30(12) yes
C6 N2 H2A 122.8(11) ?
N3 N2 H2A 113.7(11) ?
N2 N3 H3A 107.4(11) ?
N2 N3 H3B 106.6(12) ?
H3A N3 H3B 103.7(17) ?
C7 N4 N5 122.70(10) yes
C7 N4 H4A 120.9(11) ?
N5 N4 H4A 116.3(11) ?
N4 N5 H5A 106.8(12) ?
N4 N5 H5B 105.0(12) ?
H5A N5 H5B 107.0(17) ?

loop_
_geom_bond_atom_site_label_1
_geom_bond_atom_site_label_2
_geom_bond_distance
_geom_bond_publ_flag
C1 N1 1.3333(17) ?
C1 C2 1.3839(18) ?
C1 C6 1.5077(18) ?
C2 C3 1.381(2) ?
C2 H2 0.9300 ?
C3 C4 1.379(2) ?
C3 H3 0.9300 ?
C4 C5 1.3859(18) ?
C4 H4 0.9300 ?
C5 N1 1.3397(15) ?
C5 C7 1.5019(19) ?
C6 O1 1.2251(16) yes
C6 N2 1.3281(17) yes
C7 O2 1.2356(14) yes
C7 N4 1.3239(16) yes
N2 N3 1.4107(16) yes
N2 H2A 0.821(18) ?
N3 H3A 0.88(2) ?
N3 H3B 0.90(2) ?
N4 N5 1.4150(16) yes
N4 H4A 0.845(17) ?
N5 H5A 0.90(2) ?
N5 H5B 0.89(2) ?

loop_
_geom_hbond_atom_site_label_D
_geom_hbond_atom_site_label_H
_geom_hbond_atom_site_label_A
_geom_hbond_site_symmetry_A
_geom_hbond_distance_DH
_geom_hbond_distance_HA
_geom_hbond_distance_DA
_geom_hbond_angle_DHA
_geom_hbond_publ_flag
N5 H5A N3 4_575 0.90(2) 2.284(19) 3.1334(19) 157.5(16) yes
N3 H3B O1 3_566 0.90(2) 2.30(2) 3.0418(19) 139.9(15) yes
N3 H3A O1 3_666 0.88(2) 2.29(2) 3.1314(18) 160.9(16) yes
N4 H4A O2 4_576 0.845(17) 2.131(18) 2.9331(14) 158.3(15) yes
N2 H2A O2 4_576 0.821(18) 2.168(18) 2.9637(16) 163.4(16) yes

loop_
_geom_torsion_atom_site_label_1
_geom_torsion_atom_site_label_2
_geom_torsion_atom_site_label_3
_geom_torsion_atom_site_label_4
_geom_torsion
_geom_torsion_publ_flag
N1 C1 C2 C3 1.6(2) ?
C6 C1 C2 C3 -179.00(14) ?
C1 C2 C3 C4 -0.7(2) ?
C2 C3 C4 C5 -0.9(2) ?
C3 C4 C5 N1 1.8(2) ?
C3 C4 C5 C7 -177.26(13) ?
N1 C1 C6 O1 177.21(14) yes
C2 C1 C6 O1 -2.2(2) ?
N1 C1 C6 N2 -3.41(19) yes
C2 C1 C6 N2 177.14(13) yes
N1 C5 C7 O2 -178.43(13) ?
C4 C5 C7 O2 0.7(2) ?
N1 C5 C7 N4 0.56(18) yes
C4 C5 C7 N4 179.65(12) yes
C2 C1 N1 C5 -0.8(2) ?
C6 C1 N1 C5 179.76(12) ?
C4 C5 N1 C1 -0.9(2) ?
C7 C5 N1 C1 178.16(12) ?
O1 C6 N2 N3 0.5(2) yes
C1 C6 N2 N3 -178.82(14) yes
O2 C7 N4 N5 0.9(2) yes
C5 C7 N4 N5 -178.05(12) yes

loop_
_cod_related_entry_id
_cod_related_entry_database
_cod_related_entry_code
1 ChemSpider 195898
